data_2233054
loop_
_publ_author_name
'Yang, Wei'
'Qiu, Qi-Ming'
'Zhou, Li-Li'
'Jin, Qiong-Hua'
'Zhang, Cun-Lin'

_publ_section_title
;
 An orthorhombic polymorph of
 pyrazino[2,3-<i>f</i>][1,10]phenanthroline-2,3-dicarbonitrile
;
_journal_coeditor_code ZQ2127
_journal_issue 12
_journal_name_full 'Acta Crystallographica Section E'
_journal_page_first o3250
_journal_page_last o3251
_journal_paper_doi 10.1107/S1600536811047039
_journal_volume 67
_journal_year 2011
_chemical_formula_iupac 'C16 H6 N6'
_chemical_formula_moiety 'C16 H6 N6'
_chemical_formula_sum 'C16 H6 N6'
_chemical_formula_weight 282.27
_chemical_name_common
;
1,4,8,9-tetraazatriphenylene-2,3-dicarbonitrile
;
_chemical_name_systematic
;
pyrazino[2,3-<i>f</i>][1,10]phenanthroline-2,3-dicarbonitrile
;
_space_group_IT_number 62
_symmetry_cell_setting orthorhombic
_symmetry_space_group_name_Hall '-P 2ac 2n'
_symmetry_space_group_name_H-M 'P n m a'
_atom_sites_solution_hydrogens geom
_atom_sites_solution_primary direct
_atom_sites_solution_secondary difmap
_audit_creation_method SHELXL-97
_cell_angle_alpha 90.00
_cell_angle_beta 90.00
_cell_angle_gamma 90.00
_cell_formula_units_Z 4
_cell_length_a 14.1055(13)
_cell_length_b 16.3331(14)
_cell_length_c 5.2694(4)
_cell_measurement_reflns_used 1184
_cell_measurement_temperature 293(2)
_cell_measurement_theta_max 27.483
_cell_measurement_theta_min 2.888
_cell_volume 1214.00(18)
_computing_cell_refinement 'SAINT-Plus (Bruker, 2007)'
_computing_data_collection 'SMART (Bruker, 2007)'
_computing_data_reduction 'SAINT-Plus (Bruker, 2007)'
_computing_molecular_graphics
;SHELXTL (Sheldrick, 2008) and
<i>ORTEPIII</i> (Burnett & Johnson, 1996)
;
_computing_publication_material 'SHELXTL (Sheldrick, 2008)'
_computing_structure_refinement 'SHELXL97 (Sheldrick, 2008)'
_computing_structure_solution 'SHELXS97 (Sheldrick, 2008)'
_diffrn_ambient_temperature 293(2)
_diffrn_measured_fraction_theta_full 0.997
_diffrn_measured_fraction_theta_max 0.997
_diffrn_measurement_device_type 'Bruker SMART CCD area-detector'
_diffrn_measurement_method 'phi and omega scans'
_diffrn_radiation_monochromator graphite
_diffrn_radiation_source 'fine-focus sealed tube'
_diffrn_radiation_type MoK\a
_diffrn_radiation_wavelength 0.71073
_diffrn_reflns_av_R_equivalents 0.0458
_diffrn_reflns_av_sigmaI/netI 0.0338
_diffrn_reflns_limit_h_max 16
_diffrn_reflns_limit_h_min -16
_diffrn_reflns_limit_k_max 7
_diffrn_reflns_limit_k_min -19
_diffrn_reflns_limit_l_max 6
_diffrn_reflns_limit_l_min -6
_diffrn_reflns_number 4543
_diffrn_reflns_theta_full 25.02
_diffrn_reflns_theta_max 25.02
_diffrn_reflns_theta_min 2.89
_exptl_absorpt_coefficient_mu 0.101
_exptl_absorpt_correction_T_max 0.974
_exptl_absorpt_correction_T_min 0.956
_exptl_absorpt_correction_type multi-scan
_exptl_absorpt_process_details '(SADABS; Bruker, 2007)'
_exptl_crystal_colour yellow
_exptl_crystal_density_diffrn 1.544
_exptl_crystal_density_method 'not measured'
_exptl_crystal_description block
_exptl_crystal_F_000 576
_exptl_crystal_size_max 0.45
_exptl_crystal_size_mid 0.30
_exptl_crystal_size_min 0.26
_refine_diff_density_max 0.201
_refine_diff_density_min -0.237
_refine_ls_extinction_method none
_refine_ls_goodness_of_fit_ref 1.064
_refine_ls_hydrogen_treatment constr
_refine_ls_matrix_type full
_refine_ls_number_parameters 100
_refine_ls_number_reflns 1113
_refine_ls_number_restraints 0
_refine_ls_restrained_S_all 1.064
_refine_ls_R_factor_all 0.0675
_refine_ls_R_factor_gt 0.0410
_refine_ls_shift/su_max 0.000
_refine_ls_shift/su_mean 0.000
_refine_ls_structure_factor_coef Fsqd
_refine_ls_weighting_details 'w=1/[\s^2^(Fo^2^)+(0.0556P)^2^+0.3018P] where P=(Fo^2^+2Fc^2^)/3'
_refine_ls_weighting_scheme calc
_refine_ls_wR_factor_gt 0.0964
_refine_ls_wR_factor_ref 0.1192
_reflns_number_gt 759
_reflns_number_total 1113
_reflns_threshold_expression I>2sigma(I)
_cod_data_source_file zq2127.cif
_cod_data_source_block I
_cod_database_code 2233054
_cod_database_fobs_code 2233054

loop_
_symmetry_equiv_pos_as_xyz
'x, y, z'
'-x+1/2, -y, z+1/2'
'-x, y+1/2, -z'
'x+1/2, -y+1/2, -z+1/2'
'-x, -y, -z'
'x-1/2, y, -z-1/2'
'x, -y-1/2, z'
'-x-1/2, y-1/2, z-1/2'

loop_
_atom_site_type_symbol
_atom_site_label
_atom_site_fract_x
_atom_site_fract_y
_atom_site_fract_z
_atom_site_U_iso_or_equiv
_atom_site_adp_type
_atom_site_calc_flag
_atom_site_refinement_flags
_atom_site_occupancy
_atom_site_symmetry_multiplicity
N N1 0.56932(11) 0.33317(10) -0.1078(3) 0.0347(5) Uani d . 1 1
N N2 0.77953(11) 0.33585(9) 0.6140(3) 0.0322(4) Uani d . 1 1
N N3 0.92249(13) 0.37680(13) 1.1146(4) 0.0539(6) Uani d . 1 1
C C1 0.61818(12) 0.29508(11) 0.0786(3) 0.0279(5) Uani d . 1 1
C C2 0.67134(12) 0.33802(11) 0.2603(3) 0.0281(5) Uani d . 1 1
C C3 0.67273(13) 0.42373(12) 0.2476(4) 0.0349(5) Uani d . 1 1
H H3 0.7060 0.4542 0.3673 0.042 Uiso calc R 1 1
C C4 0.62440(14) 0.46176(13) 0.0564(4) 0.0381(6) Uani d . 1 1
H H4 0.6249 0.5185 0.0422 0.046 Uiso calc R 1 1
C C5 0.57451(13) 0.41428(12) -0.1161(4) 0.0369(5) Uani d . 1 1
H H5 0.5426 0.4410 -0.2463 0.044 Uiso calc R 1 1
C C6 0.72648(12) 0.29328(11) 0.4470(3) 0.0285(5) Uani d . 1 1
C C7 0.83106(12) 0.29288(12) 0.7773(4) 0.0317(5) Uani d . 1 1
C C8 0.88437(14) 0.33918(13) 0.9640(4) 0.0372(5) Uani d . 1 1

loop_
_atom_site_aniso_label
_atom_site_aniso_U_11
_atom_site_aniso_U_22
_atom_site_aniso_U_33
_atom_site_aniso_U_12
_atom_site_aniso_U_13
_atom_site_aniso_U_23
N1 0.0333(9) 0.0368(10) 0.0339(10) 0.0021(7) -0.0025(8) 0.0040(8)
N2 0.0305(9) 0.0357(9) 0.0303(9) -0.0020(7) 0.0014(8) -0.0007(8)
N3 0.0476(11) 0.0703(14) 0.0437(12) -0.0084(10) -0.0041(10) -0.0142(11)
C1 0.0249(9) 0.0318(10) 0.0271(11) 0.0011(8) 0.0041(8) 0.0010(9)
C2 0.0255(9) 0.0291(10) 0.0296(11) 0.0002(8) 0.0036(8) 0.0018(9)
C3 0.0335(11) 0.0312(10) 0.0401(13) -0.0031(9) -0.0007(10) -0.0031(10)
C4 0.0353(11) 0.0302(10) 0.0488(14) 0.0018(9) 0.0026(11) 0.0059(10)
C5 0.0354(11) 0.0370(12) 0.0382(12) 0.0052(9) -0.0005(10) 0.0082(10)
C6 0.0253(9) 0.0319(9) 0.0283(10) -0.0016(8) 0.0028(8) -0.0029(8)
C7 0.0264(10) 0.0428(11) 0.0261(11) -0.0027(8) 0.0008(9) -0.0014(9)
C8 0.0314(11) 0.0480(13) 0.0321(12) -0.0018(9) 0.0013(10) -0.0013(11)

loop_
_atom_type_symbol
_atom_type_description
_atom_type_scat_dispersion_real
_atom_type_scat_dispersion_imag
_atom_type_scat_source
C C 0.0033 0.0016 'International Tables Vol C Tables 4.2.6.8 and 6.1.1.4'
H H 0.0000 0.0000 'International Tables Vol C Tables 4.2.6.8 and 6.1.1.4'
N N 0.0061 0.0033 'International Tables Vol C Tables 4.2.6.8 and 6.1.1.4'

loop_
_geom_angle_atom_site_label_1
_geom_angle_atom_site_label_2
_geom_angle_atom_site_label_3
_geom_angle_site_symmetry_1
_geom_angle_site_symmetry_3
_geom_angle
C5 N1 C1 . . 117.07(17)
C7 N2 C6 . . 117.02(16)
N1 C1 C2 . . 122.55(17)
N1 C1 C1 . 7_565 117.41(10)
C2 C1 C1 . 7_565 119.97(11)
C3 C2 C1 . . 118.29(17)
C3 C2 C6 . . 121.85(17)
C1 C2 C6 . . 119.80(17)
C4 C3 C2 . . 118.85(18)
C4 C3 H3 . . 120.6
C2 C3 H3 . . 120.6
C3 C4 C5 . . 118.85(18)
C3 C4 H4 . . 120.6
C5 C4 H4 . . 120.6
N1 C5 C4 . . 124.37(19)
N1 C5 H5 . . 117.8
C4 C5 H5 . . 117.8
N2 C6 C6 . 7_565 121.05(10)
N2 C6 C2 . . 118.69(16)
C6 C6 C2 7_565 . 120.23(10)
N2 C7 C7 . 7_565 121.93(10)
N2 C7 C8 . . 116.61(17)
C7 C7 C8 7_565 . 121.41(11)
N3 C8 C7 . . 177.0(2)

loop_
_geom_bond_atom_site_label_1
_geom_bond_atom_site_label_2
_geom_bond_site_symmetry_2
_geom_bond_distance
N1 C5 . 1.327(3)
N1 C1 . 1.352(2)
N2 C7 . 1.327(2)
N2 C6 . 1.348(2)
N3 C8 . 1.138(3)
C1 C2 . 1.404(2)
C1 C1 7_565 1.473(4)
C2 C3 . 1.402(3)
C2 C6 . 1.451(2)
C3 C4 . 1.366(3)
C3 H3 . 0.9300
C4 C5 . 1.387(3)
C4 H4 . 0.9300
C5 H5 . 0.9300
C6 C6 7_565 1.414(4)
C7 C7 7_565 1.401(4)
C7 C8 . 1.451(3)

loop_
_geom_torsion_atom_site_label_1
_geom_torsion_atom_site_label_2
_geom_torsion_atom_site_label_3
_geom_torsion_atom_site_label_4
_geom_torsion_site_symmetry_1
_geom_torsion_site_symmetry_4
_geom_torsion
C5 N1 C1 C2 . . 1.0(3)
C5 N1 C1 C1 . 7_565 -175.87(13)
N1 C1 C2 C3 . . 0.5(3)
C1 C1 C2 C3 7_565 . 177.37(12)
N1 C1 C2 C6 . . -176.57(15)
C1 C1 C2 C6 7_565 . 0.26(19)
C1 C2 C3 C4 . . -1.5(3)
C6 C2 C3 C4 . . 175.52(17)
C2 C3 C4 C5 . . 1.0(3)
C1 N1 C5 C4 . . -1.7(3)
C3 C4 C5 N1 . . 0.7(3)
C7 N2 C6 C6 . 7_565 -0.18(19)
C7 N2 C6 C2 . . -178.16(15)
C3 C2 C6 N2 . . 0.7(3)
C1 C2 C6 N2 . . 177.73(15)
C3 C2 C6 C6 . 7_565 -177.26(13)
C1 C2 C6 C6 . 7_565 -0.26(19)
C6 N2 C7 C7 . 7_565 0.18(19)
C6 N2 C7 C8 . . -177.14(15)
